data_7051973
loop_
_publ_author_name
'Othman, Abdullah'
'Harris, Robin K.'
'Hodgkinson, Paul'
'Christopher, Elizabeth A.'
'Lancaster, Robert W.'

_publ_section_title
;
 Structural characterisation of two pharmaceutically important steroids
 by solid-state NMR
;
_journal_issue 10
_journal_name_full 'New Journal of Chemistry'
_journal_page_first 1796
_journal_paper_doi 10.1039/b803586e
_journal_volume 32
_journal_year 2008
_chemical_absolute_configuration ad
_chemical_formula_moiety 'C28 H37 Cl O7, C4 H8 O2'
_chemical_formula_sum 'C32 H45 Cl O9'
_chemical_formula_weight 609.13
_chemical_name_systematic
;
?
;
_space_group_IT_number 152
_symmetry_cell_setting trigonal
_symmetry_Int_Tables_number 152
_symmetry_space_group_name_Hall 'P 31 2"'
_symmetry_space_group_name_H-M 'P 31 2 1'
_atom_sites_solution_hydrogens difmap
_atom_sites_solution_primary direct
_atom_sites_solution_secondary difmap
_audit_creation_method SHELXL-97
_cell_angle_alpha 90.00
_cell_angle_beta 90.00
_cell_angle_gamma 120.00
_cell_formula_units_Z 6
_cell_length_a 13.39630(10)
_cell_length_b 13.39630(10)
_cell_length_c 31.0233(5)
_cell_measurement_reflns_used 26389
_cell_measurement_temperature 120(2)
_cell_measurement_theta_max 33.13
_cell_measurement_theta_min 1.75
_cell_volume 4821.57(9)
_computing_cell_refinement 'CrystalClear (Rigaku Inc., 2007)'
_computing_data_collection 'CrystalClear (Rigaku Inc., 2007)'
_computing_data_reduction 'CrystalClear (Rigaku Inc., 2007)'
_computing_molecular_graphics 'SHELXTL Ver. 6.14'
_computing_publication_material 'SHELXTL Ver. 6.14'
_computing_structure_refinement 'SHELXTL Ver. 6.14'
_computing_structure_solution 'SHELXTL Ver. 6.14 (Bruker-AXS, 2003)'
_diffrn_ambient_temperature 120(2)
_diffrn_detector_area_resol_mean 10.0000
_diffrn_measured_fraction_theta_full 0.999
_diffrn_measured_fraction_theta_max 0.999
_diffrn_measurement_device_type 'R-AXIS SPIDER'
_diffrn_measurement_method dtprofit.ref
_diffrn_radiation_monochromator 'Graphite Monochromator'
_diffrn_radiation_source 'fine-focus sealed tube'
_diffrn_radiation_type Mo-K\a
_diffrn_radiation_wavelength 0.71073
_diffrn_reflns_av_R_equivalents 0.0739
_diffrn_reflns_av_sigmaI/netI 0.0390
_diffrn_reflns_limit_h_max 17
_diffrn_reflns_limit_h_min -18
_diffrn_reflns_limit_k_max 18
_diffrn_reflns_limit_k_min -18
_diffrn_reflns_limit_l_max 41
_diffrn_reflns_limit_l_min -42
_diffrn_reflns_number 89272
_diffrn_reflns_theta_full 29.00
_diffrn_reflns_theta_max 29.00
_diffrn_reflns_theta_min 2.19
_exptl_absorpt_coefficient_mu 0.170
_exptl_absorpt_correction_T_max 0.9816
_exptl_absorpt_correction_T_min 0.9607
_exptl_absorpt_correction_type numerical
_exptl_absorpt_process_details
;
NUMABS (Rigaku Inc., 2007)
;
_exptl_crystal_colour colorless
_exptl_crystal_density_diffrn 1.259
_exptl_crystal_density_method 'not measured'
_exptl_crystal_description block
_exptl_crystal_F_000 1956
_exptl_crystal_size_max 0.43
_exptl_crystal_size_mid 0.26
_exptl_crystal_size_min 0.22
_refine_diff_density_max 0.666
_refine_diff_density_min -0.354
_refine_diff_density_rms 0.051
_refine_ls_abs_structure_details 'Flack H D (1983), Acta Cryst. A39, 876-881'
_refine_ls_abs_structure_Flack -0.03(6)
_refine_ls_extinction_method none
_refine_ls_goodness_of_fit_ref 1.027
_refine_ls_hydrogen_treatment mixed
_refine_ls_matrix_type full
_refine_ls_number_parameters 453
_refine_ls_number_reflns 8549
_refine_ls_number_restraints 2
_refine_ls_restrained_S_all 1.028
_refine_ls_R_factor_all 0.0545
_refine_ls_R_factor_gt 0.0499
_refine_ls_shift/su_max 0.011
_refine_ls_shift/su_mean 0.000
_refine_ls_structure_factor_coef Fsqd
_refine_ls_weighting_details 'calc w=1/[\s^2^(Fo^2^)+(0.0800P)^2^+1.5000P] where P=(Fo^2^+2Fc^2^)/3'
_refine_ls_weighting_scheme calc
_refine_ls_wR_factor_gt 0.1354
_refine_ls_wR_factor_ref 0.1393
_reflns_number_gt 7919
_reflns_number_total 8549
_reflns_threshold_expression >2sigma(I)
_cod_data_source_file b803586e.txt
_cod_data_source_block s199
_cod_depositor_comments
;
The following automatic conversions were performed:
'_symmetry_cell_setting' value 'Trigonal' changed to 'trigonal' according
to '/home/saulius/struct/CIF-dictionaries/cif_core.dic' dictionary named
'cif_core.dic' version 2.4.1 from 2010-06-29.

Automatic conversion script
Id: cif_fix_enum 1527 2010-12-29 10:47:43Z saulius 
;
_cod_original_sg_symbol_Hall 'P 31 2" '
_cod_original_sg_symbol_H-M 'P 31 2 1 '
_cod_database_code 7051973

loop_
_symmetry_equiv_pos_as_xyz
'x, y, z'
'-y, x-y, z+1/3'
'-x+y, -x, z+2/3'
'y, x, -z'
'x-y, -y, -z+2/3'
'-x, -x+y, -z+1/3'

loop_
_atom_site_label
_atom_site_type_symbol
_atom_site_fract_x
_atom_site_fract_y
_atom_site_fract_z
_atom_site_U_iso_or_equiv
_atom_site_adp_type
_atom_site_occupancy
_atom_site_symmetry_multiplicity
_atom_site_calc_flag
_atom_site_refinement_flags
_atom_site_disorder_assembly
_atom_site_disorder_group
Cl1 Cl 0.57101(4) 0.11084(4) 0.872397(15) 0.02970(11) Uani 1 1 d . . .
O1 O 0.30138(15) -0.25310(14) 0.94907(6) 0.0410(4) Uani 1 1 d . . .
O2 O 0.49813(13) 0.32165(13) 0.93566(5) 0.0292(3) Uani 1 1 d . . .
H2O H 0.4644 0.3556 0.9260 0.035 Uiso 1 1 calc R . .
O3 O 0.80655(12) 0.44936(13) 0.81633(4) 0.0262(3) Uani 1 1 d . . .
O4 O 0.96697(13) 0.58230(14) 0.78255(5) 0.0314(3) Uani 1 1 d . . .
O5 O 0.89341(14) 0.71246(14) 0.87075(5) 0.0366(4) Uani 1 1 d . . .
O6 O 0.76082(16) 0.73302(14) 0.81187(5) 0.0370(4) Uani 1 1 d . . .
O7 O 0.63913(15) 0.65694(14) 0.86778(6) 0.0374(4) Uani 1 1 d . . .
C1 C 0.37269(19) 0.03908(19) 0.93784(7) 0.0310(4) Uani 1 1 d . . .
C2 C 0.3104(2) -0.0753(2) 0.93604(8) 0.0333(4) Uani 1 1 d . . .
C3 C 0.3589(2) -0.14755(19) 0.94909(7) 0.0334(4) Uani 1 1 d . . .
C4 C 0.48014(19) -0.08686(18) 0.96239(7) 0.0303(4) Uani 1 1 d . . .
C5 C 0.54391(18) 0.02823(18) 0.96439(7) 0.0281(4) Uani 1 1 d . . .
C6 C 0.66600(19) 0.08725(19) 0.97951(7) 0.0308(4) Uani 1 1 d . . .
C7 C 0.74766(18) 0.18397(18) 0.94884(7) 0.0292(4) Uani 1 1 d . . .
C8 C 0.70194(17) 0.26400(17) 0.93582(6) 0.0247(4) Uani 1 1 d . . .
C9 C 0.57576(17) 0.19665(17) 0.91947(6) 0.0252(4) Uani 1 1 d . . .
C10 C 0.49438(18) 0.10542(18) 0.95390(6) 0.0260(4) Uani 1 1 d . . .
C11 C 0.53092(17) 0.27474(18) 0.90054(6) 0.0258(4) Uani 1 1 d . . .
C12 C 0.61859(17) 0.37085(18) 0.87047(6) 0.0258(4) Uani 1 1 d . . .
C13 C 0.74068(17) 0.43785(17) 0.88943(6) 0.0244(4) Uani 1 1 d . . .
C14 C 0.77945(17) 0.35106(17) 0.90196(6) 0.0251(4) Uani 1 1 d . . .
C15 C 0.90751(18) 0.42828(19) 0.91205(7) 0.0281(4) Uani 1 1 d . . .
C16 C 0.95049(17) 0.51938(18) 0.87525(7) 0.0283(4) Uani 1 1 d . . .
C17 C 0.83951(17) 0.51525(18) 0.85652(6) 0.0250(4) Uani 1 1 d . . .
C18 C 0.74636(19) 0.51392(18) 0.92785(7) 0.0284(4) Uani 1 1 d . . .
C19 C 0.4883(2) 0.16047(19) 0.99757(7) 0.0309(4) Uani 1 1 d . . .
C20 C 1.05174(19) 0.6351(2) 0.88879(8) 0.0353(5) Uani 1 1 d . . .
H20A H 1.1141 0.6240 0.8997 0.053 Uiso 1 1 calc R . .
H20B H 1.0270 0.6689 0.9115 0.053 Uiso 1 1 calc R . .
H20C H 1.0794 0.6871 0.8639 0.053 Uiso 1 1 calc R . .
C21 C 0.87688(17) 0.49113(18) 0.78195(6) 0.0272(4) Uani 1 1 d . . .
C22 C 0.8250(2) 0.4142(2) 0.74400(7) 0.0365(5) Uani 1 1 d . . .
H22A H 0.7542 0.4149 0.7354 0.044 Uiso 1 1 calc R . .
H22B H 0.8023 0.3343 0.7525 0.044 Uiso 1 1 calc R . .
C23 C 0.9050(2) 0.4483(3) 0.70575(8) 0.0502(7) Uani 1 1 d . . .
H23A H 0.8660 0.3944 0.6820 0.075 Uiso 1 1 calc R . .
H23B H 0.9746 0.4461 0.7138 0.075 Uiso 1 1 calc R . .
H23C H 0.9262 0.5265 0.6966 0.075 Uiso 1 1 calc R . .
C24 C 0.84261(18) 0.62912(18) 0.84796(7) 0.0297(4) Uani 1 1 d . . .
C25 C 0.7681(2) 0.6300(2) 0.81039(7) 0.0328(4) Uani 1 1 d . . .
H25A H 0.8025 0.6261 0.7827 0.039 Uiso 1 1 calc R . .
H25B H 0.6898 0.5618 0.8124 0.039 Uiso 1 1 calc R . .
C26 C 0.6973(2) 0.7380(2) 0.84482(7) 0.0346(4) Uani 1 1 d . . .
C27 C 0.7131(3) 0.8569(2) 0.84772(10) 0.0511(7) Uani 1 1 d . . .
H27A H 0.7958 0.9122 0.8528 0.061 Uiso 1 1 calc R . .
H27B H 0.6925 0.8762 0.8195 0.061 Uiso 1 1 calc R . .
C28 C 0.6459(4) 0.8734(3) 0.88133(14) 0.0731(11) Uani 1 1 d . . .
H28A H 0.6622 0.9533 0.8807 0.110 Uiso 1 1 calc R . .
H28B H 0.6671 0.8568 0.9096 0.110 Uiso 1 1 calc R . .
H28C H 0.5636 0.8211 0.8762 0.110 Uiso 1 1 calc R . .
H1 H 0.346(3) 0.092(3) 0.9288(9) 0.038(7) Uiso 1 1 d . . .
H2 H 0.241(3) -0.110(3) 0.9298(10) 0.045(8) Uiso 1 1 d . . .
H4 H 0.515(2) -0.131(2) 0.9702(8) 0.029(6) Uiso 1 1 d . . .
H71 H 0.766(3) 0.147(3) 0.9207(10) 0.043(8) Uiso 1 1 d . . .
H61 H 0.681(3) 0.026(3) 0.9836(9) 0.039(7) Uiso 1 1 d . . .
H62 H 0.669(2) 0.119(2) 1.0074(9) 0.035(7) Uiso 1 1 d . . .
H72 H 0.820(2) 0.231(2) 0.9632(8) 0.033(7) Uiso 1 1 d . . .
H8 H 0.704(3) 0.307(3) 0.9602(10) 0.040(8) Uiso 1 1 d . . .
H11 H 0.463(2) 0.225(2) 0.8817(7) 0.021(5) Uiso 1 1 d . . .
H121 H 0.624(2) 0.339(2) 0.8437(8) 0.023(6) Uiso 1 1 d . . .
H122 H 0.588(3) 0.420(3) 0.8632(10) 0.048(8) Uiso 1 1 d . . .
H14 H 0.776(2) 0.309(2) 0.8761(7) 0.020(6) Uiso 1 1 d . . .
H151 H 0.915(2) 0.466(2) 0.9408(8) 0.025(6) Uiso 1 1 d . . .
H152 H 0.945(3) 0.383(2) 0.9106(9) 0.037(7) Uiso 1 1 d . . .
H16 H 0.983(2) 0.493(2) 0.8518(8) 0.031(6) Uiso 1 1 d . . .
H181 H 0.703(2) 0.466(2) 0.9533(9) 0.034(7) Uiso 1 1 d . . .
H182 H 0.827(3) 0.564(2) 0.9360(9) 0.036(7) Uiso 1 1 d . . .
H183 H 0.714(3) 0.565(3) 0.9192(11) 0.057(9) Uiso 1 1 d . . .
H191 H 0.449(2) 0.209(2) 0.9968(8) 0.034(7) Uiso 1 1 d . . .
H192 H 0.445(3) 0.096(3) 1.0167(9) 0.038(7) Uiso 1 1 d . . .
H193 H 0.552(3) 0.214(3) 1.0107(9) 0.037(7) Uiso 1 1 d . . .
O1S O 0.9040(10) 0.9632(10) 0.7533(3) 0.144(3) Uiso 0.50 1 d P . 1
O2S O 1.0365(9) 0.9083(9) 0.7736(3) 0.133(3) Uiso 0.50 1 d P . 1
C1S C 0.8755(12) 0.8281(13) 0.7122(4) 0.123(4) Uiso 0.50 1 d PD . 1
H1SA H 0.8977 0.7732 0.7014 0.184 Uiso 0.50 1 calc PR . 1
H1SB H 0.8783 0.8780 0.6885 0.184 Uiso 0.50 1 calc PR . 1
H1SC H 0.7971 0.7860 0.7238 0.184 Uiso 0.50 1 calc PR . 1
C2S C 0.9615(11) 0.9040(10) 0.7488(4) 0.100(3) Uiso 0.50 1 d PD . 1
C3S C 1.0669(10) 0.9857(10) 0.8096(3) 0.090(3) Uiso 0.50 1 d P . 1
H3SA H 1.0055 0.9575 0.8331 0.108 Uiso 0.50 1 d P A 1
H3SB H 1.0810 1.0620 0.8035 0.108 Uiso 0.50 1 d P B 1
C4S C 1.1695(11) 1.0000 0.8333 0.167(5) Uiso 1 2 d S . 1
H4SA H 1.1940 1.0508 0.8576 0.251 Uiso 0.50 1 d P C 1
H4SB H 1.1598 0.9258 0.8428 0.251 Uiso 0.50 1 d P D 1
H4SC H 1.2360 1.0313 0.8129 0.251 Uiso 0.50 1 d P E 1
O21S O 1.0766(16) 1.0127(16) 0.7234(6) 0.230(7) Uiso 0.50 1 d P F 2
O22S O 0.9755(10) 1.0463(10) 0.6941(3) 0.147(4) Uiso 0.50 1 d P . 2
C21S C 0.9476(19) 0.8098(18) 0.7165(7) 0.178(7) Uiso 0.50 1 d PD F 2
H21A H 0.9893 0.7944 0.7390 0.267 Uiso 0.50 1 calc PR F 2
H21B H 0.9886 0.8231 0.6890 0.267 Uiso 0.50 1 calc PR F 2
H21C H 0.8696 0.7435 0.7137 0.267 Uiso 0.50 1 calc PR F 2
C22S C 0.940(6) 0.918(4) 0.7286(19) 0.41(3) Uiso 0.50 1 d PD F 2
C23S C 1.0684(18) 1.1749(16) 0.6815(6) 0.156(6) Uiso 0.50 1 d P . 2
H23D H 1.1068 1.1756 0.6558 0.187 Uiso 0.50 1 d P G 2
H23E H 1.1038 1.2173 0.7025 0.187 Uiso 0.50 1 d P H 2
C24S C 1.0000 1.201(2) 0.6667 0.306(12) Uiso 1 2 d S . 2
H24A H 1.0485 1.2891 0.6578 0.459 Uiso 0.50 1 d P I 2
H24B H 0.9538 1.1659 0.6428 0.459 Uiso 0.50 1 d P J 2
H24C H 0.9507 1.2078 0.6897 0.459 Uiso 0.50 1 d P K 2

loop_
_atom_site_aniso_label
_atom_site_aniso_U_11
_atom_site_aniso_U_22
_atom_site_aniso_U_33
_atom_site_aniso_U_23
_atom_site_aniso_U_13
_atom_site_aniso_U_12
Cl1 0.0312(2) 0.0294(2) 0.0276(2) -0.00364(18) -0.00057(18) 0.01445(19)
O1 0.0388(9) 0.0247(8) 0.0545(10) 0.0021(7) 0.0043(8) 0.0121(7)
O2 0.0322(7) 0.0313(7) 0.0314(7) 0.0060(6) 0.0061(6) 0.0214(6)
O3 0.0222(6) 0.0312(7) 0.0226(6) 0.0005(5) 0.0011(5) 0.0115(6)
O4 0.0268(7) 0.0335(8) 0.0304(7) 0.0029(6) 0.0033(6) 0.0124(6)
O5 0.0358(8) 0.0282(7) 0.0408(8) -0.0004(6) -0.0003(7) 0.0122(6)
O6 0.0432(9) 0.0318(8) 0.0396(8) 0.0073(6) 0.0044(7) 0.0214(7)
O7 0.0367(8) 0.0362(8) 0.0426(9) 0.0023(7) 0.0037(7) 0.0208(7)
C1 0.0276(10) 0.0300(10) 0.0350(11) 0.0034(8) 0.0031(8) 0.0141(8)
C2 0.0272(10) 0.0295(10) 0.0384(11) 0.0033(8) 0.0008(8) 0.0104(9)
C3 0.0344(11) 0.0274(10) 0.0350(10) 0.0029(8) 0.0058(8) 0.0130(9)
C4 0.0338(10) 0.0282(10) 0.0307(10) 0.0029(7) 0.0034(8) 0.0169(9)
C5 0.0309(10) 0.0282(9) 0.0259(9) 0.0010(7) 0.0011(7) 0.0152(8)
C6 0.0325(10) 0.0302(10) 0.0321(10) 0.0056(8) -0.0011(8) 0.0174(9)
C7 0.0272(9) 0.0313(10) 0.0307(10) 0.0027(8) -0.0019(8) 0.0159(8)
C8 0.0242(9) 0.0265(9) 0.0242(8) 0.0005(7) -0.0004(7) 0.0133(7)
C9 0.0268(9) 0.0250(9) 0.0235(9) 0.0000(7) 0.0007(7) 0.0128(8)
C10 0.0270(9) 0.0246(9) 0.0263(9) 0.0035(7) 0.0031(7) 0.0128(7)
C11 0.0246(9) 0.0293(9) 0.0248(9) 0.0013(7) -0.0002(7) 0.0145(8)
C12 0.0229(9) 0.0291(10) 0.0245(9) 0.0035(7) -0.0008(7) 0.0124(8)
C13 0.0232(9) 0.0255(9) 0.0232(8) -0.0001(7) 0.0001(7) 0.0112(7)
C14 0.0229(9) 0.0275(9) 0.0244(9) 0.0000(7) -0.0001(7) 0.0124(8)
C15 0.0233(9) 0.0323(10) 0.0273(9) 0.0020(8) -0.0021(7) 0.0127(8)
C16 0.0223(9) 0.0316(10) 0.0280(9) 0.0013(8) -0.0003(7) 0.0111(8)
C17 0.0238(9) 0.0282(9) 0.0224(8) 0.0009(7) 0.0007(7) 0.0125(7)
C18 0.0301(10) 0.0289(10) 0.0272(9) 0.0005(7) 0.0016(8) 0.0156(8)
C19 0.0371(12) 0.0286(10) 0.0278(10) 0.0019(8) 0.0053(8) 0.0171(9)
C20 0.0256(10) 0.0343(11) 0.0357(11) -0.0010(9) -0.0041(8) 0.0073(8)
C21 0.0250(9) 0.0333(10) 0.0249(9) 0.0038(7) 0.0011(7) 0.0159(8)
C22 0.0302(10) 0.0458(13) 0.0267(10) -0.0020(9) -0.0016(8) 0.0139(10)
C23 0.0405(13) 0.078(2) 0.0249(10) -0.0091(11) -0.0010(9) 0.0243(13)
C24 0.0273(10) 0.0278(9) 0.0319(10) 0.0060(8) 0.0053(8) 0.0122(8)
C25 0.0385(11) 0.0350(11) 0.0325(10) 0.0033(8) 0.0019(8) 0.0241(10)
C26 0.0402(12) 0.0328(10) 0.0365(11) -0.0005(9) -0.0027(9) 0.0226(10)
C27 0.073(2) 0.0385(13) 0.0557(16) -0.0013(11) -0.0037(14) 0.0378(14)
C28 0.095(3) 0.0483(17) 0.088(3) 0.0086(17) 0.028(2) 0.045(2)

loop_
_atom_type_symbol
_atom_type_description
_atom_type_scat_dispersion_real
_atom_type_scat_dispersion_imag
_atom_type_scat_source
C C 0.0033 0.0016 'International Tables Vol C Tables 4.2.6.8 and 6.1.1.4'
H H 0.0000 0.0000 'International Tables Vol C Tables 4.2.6.8 and 6.1.1.4'
O O 0.0106 0.0060 'International Tables Vol C Tables 4.2.6.8 and 6.1.1.4'
Cl Cl 0.1484 0.1585 'International Tables Vol C Tables 4.2.6.8 and 6.1.1.4'

loop_
_geom_angle_atom_site_label_1
_geom_angle_atom_site_label_2
_geom_angle_atom_site_label_3
_geom_angle
_geom_angle_site_symmetry_1
_geom_angle_site_symmetry_3
_geom_angle_publ_flag
C11 O2 H2O 109.5 . . ?
C21 O3 C17 119.17(16) . . yes
C26 O6 C25 114.80(17) . . yes
C2 C1 C10 124.5(2) . . yes
C2 C1 H1 125.2(18) . . ?
C10 C1 H1 110.3(18) . . ?
C1 C2 C3 121.2(2) . . yes
C1 C2 H2 122(2) . . ?
C3 C2 H2 116(2) . . ?
O1 C3 C4 121.5(2) . . yes
O1 C3 C2 122.0(2) . . yes
C4 C3 C2 116.45(19) . . yes
C5 C4 C3 122.9(2) . . yes
C5 C4 H4 118.6(17) . . ?
C3 C4 H4 118.5(17) . . ?
C4 C5 C6 121.6(2) . . yes
C4 C5 C10 122.02(19) . . yes
C6 C5 C10 116.31(18) . . yes
C5 C6 C7 112.44(17) . . yes
C5 C6 H61 103.6(19) . . ?
C7 C6 H61 116.2(18) . . ?
C5 C6 H62 108.2(17) . . ?
C7 C6 H62 109.5(17) . . ?
H61 C6 H62 106(2) . . ?
C8 C7 C6 112.85(18) . . yes
C8 C7 H71 111.5(16) . . ?
C6 C7 H71 110.0(17) . . ?
C8 C7 H72 106.8(17) . . ?
C6 C7 H72 109.1(16) . . ?
H71 C7 H72 106(2) . . ?
C14 C8 C7 111.05(16) . . yes
C14 C8 C9 110.29(15) . . yes
C7 C8 C9 112.35(17) . . yes
C14 C8 H8 106.6(19) . . ?
C7 C8 H8 108.4(19) . . ?
C9 C8 H8 107.9(18) . . ?
C8 C9 C11 114.00(16) . . yes
C8 C9 C10 111.06(16) . . yes
C11 C9 C10 115.22(16) . . yes
C8 C9 Cl1 108.07(13) . . yes
C11 C9 Cl1 102.45(13) . . yes
C10 C9 Cl1 104.99(13) . . yes
C1 C10 C5 112.57(17) . . yes
C1 C10 C19 105.64(17) . . yes
C5 C10 C19 106.23(17) . . yes
C1 C10 C9 111.07(17) . . yes
C5 C10 C9 107.75(16) . . yes
C19 C10 C9 113.57(17) . . yes
O2 C11 C12 111.42(17) . . yes
O2 C11 C9 108.27(15) . . yes
C12 C11 C9 113.50(16) . . yes
O2 C11 H11 111.1(14) . . ?
C12 C11 H11 105.2(13) . . ?
C9 C11 H11 107.3(14) . . ?
C13 C12 C11 113.50(15) . . yes
C13 C12 H121 107.1(15) . . ?
C11 C12 H121 110.3(16) . . ?
C13 C12 H122 112(2) . . ?
C11 C12 H122 108(2) . . ?
H121 C12 H122 105(2) . . ?
C12 C13 C14 108.52(16) . . yes
C12 C13 C18 111.58(17) . . yes
C14 C13 C18 112.26(16) . . yes
C12 C13 C17 115.73(15) . . yes
C14 C13 C17 99.79(15) . . yes
C18 C13 C17 108.47(16) . . yes
C15 C14 C8 118.72(16) . . yes
C15 C14 C13 103.21(16) . . yes
C8 C14 C13 113.13(16) . . yes
C15 C14 H14 106.2(15) . . ?
C8 C14 H14 108.0(15) . . ?
C13 C14 H14 106.8(14) . . ?
C14 C15 C16 103.32(16) . . yes
C14 C15 H151 108.6(14) . . ?
C16 C15 H151 110.7(15) . . ?
C14 C15 H152 109.0(18) . . ?
C16 C15 H152 110.9(17) . . ?
H151 C15 H152 114(2) . . ?
C20 C16 C15 112.85(17) . . yes
C20 C16 C17 118.90(19) . . yes
C15 C16 C17 105.74(16) . . yes
C20 C16 H16 103.5(16) . . ?
C15 C16 H16 108.3(16) . . ?
C17 C16 H16 107.0(15) . . ?
O3 C17 C24 107.67(16) . . yes
O3 C17 C16 109.35(15) . . yes
C24 C17 C16 118.43(18) . . yes
O3 C17 C13 104.69(15) . . yes
C24 C17 C13 111.28(16) . . yes
C16 C17 C13 104.58(15) . . yes
C13 C18 H181 111.2(16) . . ?
C13 C18 H182 109.3(16) . . ?
H181 C18 H182 109(2) . . ?
C13 C18 H183 110(2) . . ?
H181 C18 H183 110(3) . . ?
H182 C18 H183 107(3) . . ?
C10 C19 H191 116.5(15) . . ?
C10 C19 H192 105.1(18) . . ?
H191 C19 H192 109(2) . . ?
C10 C19 H193 121.0(19) . . ?
H191 C19 H193 95(2) . . ?
H192 C19 H193 110(2) . . ?
C16 C20 H20A 109.5 . . ?
C16 C20 H20B 109.5 . . ?
H20A C20 H20B 109.5 . . ?
C16 C20 H20C 109.5 . . ?
H20A C20 H20C 109.5 . . ?
H20B C20 H20C 109.5 . . ?
O4 C21 O3 122.89(19) . . yes
O4 C21 C22 126.44(19) . . yes
O3 C21 C22 110.58(18) . . yes
C21 C22 C23 113.4(2) . . yes
C21 C22 H22A 108.9 . . ?
C23 C22 H22A 108.9 . . ?
C21 C22 H22B 108.9 . . ?
C23 C22 H22B 108.9 . . ?
H22A C22 H22B 107.7 . . ?
C22 C23 H23A 109.5 . . ?
C22 C23 H23B 109.5 . . ?
H23A C23 H23B 109.5 . . ?
C22 C23 H23C 109.5 . . ?
H23A C23 H23C 109.5 . . ?
H23B C23 H23C 109.5 . . ?
O5 C24 C17 123.0(2) . . yes
O5 C24 C25 120.4(2) . . yes
C17 C24 C25 116.47(18) . . yes
O6 C25 C24 109.91(19) . . yes
O6 C25 H25A 109.7 . . ?
C24 C25 H25A 109.7 . . ?
O6 C25 H25B 109.7 . . ?
C24 C25 H25B 109.7 . . ?
H25A C25 H25B 108.2 . . ?
O7 C26 O6 122.8(2) . . yes
O7 C26 C27 127.3(2) . . yes
O6 C26 C27 109.8(2) . . yes
C28 C27 C26 115.6(3) . . yes
C28 C27 H27A 108.4 . . ?
C26 C27 H27A 108.4 . . ?
C28 C27 H27B 108.4 . . ?
C26 C27 H27B 108.4 . . ?
H27A C27 H27B 107.4 . . ?
C27 C28 H28A 109.5 . . ?
C27 C28 H28B 109.5 . . ?
H28A C28 H28B 109.5 . . ?
C27 C28 H28C 109.5 . . ?
H28A C28 H28C 109.5 . . ?
H28B C28 H28C 109.5 . . ?
C2S O2S C3S 116.3(10) . . yes
C2S C1S H1SA 109.5 . . ?
C2S C1S H1SB 109.5 . . ?
H1SA C1S H1SB 109.5 . . ?
C2S C1S H1SC 109.5 . . ?
H1SA C1S H1SC 109.5 . . ?
H1SB C1S H1SC 109.5 . . ?
O2S C2S O1S 126.1(11) . . yes
O2S C2S C1S 142.0(13) . . yes
O1S C2S C1S 90.4(10) . . yes
C3S C3S C4S 59.4(5) 5_676 . yes
C3S C3S O2S 153.6(13) 5_676 . yes
C4S C3S O2S 112.9(8) . . yes
C3S C3S H3SA 51.1 5_676 . ?
C4S C3S H3SA 102.4 . . ?
O2S C3S H3SA 113.8 . . ?
C3S C3S H3SB 89.4 5_676 . ?
C4S C3S H3SB 106.4 . . ?
O2S C3S H3SB 116.7 . . ?
H3SA C3S H3SB 103.2 . . ?
C3S C4S C3S 61.2(10) . 5_676 yes
C3S C4S H4SA 116.7 . . ?
C3S C4S H4SA 62.0 5_676 . ?
C3S C4S H4SB 111.9 . . ?
C3S C4S H4SB 105.7 5_676 . ?
H4SA C4S H4SB 108.0 . . ?
C3S C4S H4SC 108.2 . . ?
C3S C4S H4SC 149.5 5_676 . ?
H4SA C4S H4SC 106.5 . . ?
H4SB C4S H4SC 104.7 . . ?
C23S O22S C22S 147(2) . . yes
C23S O22S C23S 65.5(14) . 6_766 yes
C22S O22S C23S 148(2) . 6_766 yes
C23S O22S O22S 63.3(8) . 6_766 yes
C22S O22S O22S 127.6(13) . 6_766 yes
C23S O22S O22S 52.7(7) 6_766 6_766 yes
C22S C21S H21A 109.5 . . ?
C22S C21S H21B 109.5 . . ?
H21A C21S H21B 109.5 . . ?
C22S C21S H21C 109.5 . . ?
H21A C21S H21C 109.5 . . ?
H21B C21S H21C 109.5 . . ?
O21S C22S C21S 98(3) . . yes
O21S C22S O22S 64(2) . . yes
C21S C22S O22S 128(4) . . yes
C24S C23S O22S 96.4(18) . . yes
C24S C23S C23S 41.5(16) . 6_766 yes
O22S C23S C23S 62.4(10) . 6_766 yes
C24S C23S O22S 87.1(17) . 6_766 yes
O22S C23S O22S 63.9(10) . 6_766 yes
C23S C23S O22S 52.1(8) 6_766 6_766 yes
C24S C23S H23D 99.4 . . ?
O22S C23S H23D 110.2 . . ?
C23S C23S H23D 89.2 6_766 . ?
O22S C23S H23D 49.8 6_766 . ?
C24S C23S H23E 110.3 . . ?
O22S C23S H23E 114.4 . . ?
C23S C23S H23E 144.4 6_766 . ?
O22S C23S H23E 162.5 6_766 . ?
H23D C23S H23E 121.9 . . ?
C23S C24S C23S 97(3) . 6_766 yes
C23S C24S H24A 106.7 . . ?
C23S C24S H24A 141.3 6_766 . ?
C23S C24S H24B 123.6 . . ?
C23S C24S H24B 37.8 6_766 . ?
H24A C24S H24B 104.0 . . ?
C23S C24S H24C 112.2 . . ?
C23S C24S H24C 99.9 6_766 . ?
H24A C24S H24C 99.0 . . ?
H24B C24S H24C 108.2 . . ?

loop_
_geom_bond_atom_site_label_1
_geom_bond_atom_site_label_2
_geom_bond_distance
_geom_bond_site_symmetry_2
_geom_bond_publ_flag
Cl1 C9 1.840(2) . yes
O1 C3 1.226(3) . yes
O2 C11 1.432(2) . yes
O2 H2O 0.8400 . ?
O3 C21 1.346(2) . yes
O3 C17 1.463(2) . yes
O4 C21 1.214(3) . yes
O5 C24 1.204(3) . yes
O6 C26 1.353(3) . yes
O6 C25 1.432(3) . yes
O7 C26 1.203(3) . yes
C1 C2 1.330(3) . yes
C1 C10 1.499(3) . yes
C1 H1 0.99(3) . ?
C2 C3 1.467(3) . yes
C2 H2 0.82(3) . ?
C3 C4 1.466(3) . yes
C4 C5 1.339(3) . yes
C4 H4 0.95(3) . ?
C5 C6 1.492(3) . yes
C5 C10 1.517(3) . yes
C6 C7 1.537(3) . yes
C6 H61 0.94(3) . ?
C6 H62 0.95(3) . ?
C7 C8 1.531(3) . yes
C7 H71 1.09(3) . ?
C7 H72 0.96(3) . ?
C8 C14 1.527(3) . yes
C8 C9 1.550(3) . yes
C8 H8 0.94(3) . ?
C9 C11 1.559(3) . yes
C9 C10 1.578(3) . yes
C10 C19 1.564(3) . yes
C11 C12 1.548(3) . yes
C11 H11 1.01(2) . ?
C12 C13 1.536(3) . yes
C12 H121 0.96(3) . ?
C12 H122 0.96(3) . ?
C13 C14 1.542(3) . yes
C13 C18 1.545(3) . yes
C13 C17 1.580(3) . yes
C14 C15 1.529(3) . yes
C14 H14 0.97(2) . ?
C15 C16 1.556(3) . yes
C15 H151 1.01(3) . ?
C15 H152 0.97(3) . ?
C16 C20 1.522(3) . yes
C16 C17 1.571(3) . yes
C16 H16 1.00(3) . ?
C17 C24 1.528(3) . yes
C18 H181 1.00(3) . ?
C18 H182 0.97(3) . ?
C18 H183 1.00(4) . ?
C19 H191 1.02(3) . ?
C19 H192 0.96(3) . ?
C19 H193 0.89(3) . ?
C20 H20A 0.9800 . ?
C20 H20B 0.9800 . ?
C20 H20C 0.9800 . ?
C21 C22 1.488(3) . yes
C22 C23 1.508(3) . yes
C22 H22A 0.9900 . ?
C22 H22B 0.9900 . ?
C23 H23A 0.9800 . ?
C23 H23B 0.9800 . ?
C23 H23C 0.9800 . ?
C24 C25 1.538(3) . yes
C25 H25A 0.9900 . ?
C25 H25B 0.9900 . ?
C26 C27 1.500(3) . yes
C27 C28 1.465(5) . yes
C27 H27A 0.9900 . ?
C27 H27B 0.9900 . ?
C28 H28A 0.9800 . ?
C28 H28B 0.9800 . ?
C28 H28C 0.9800 . ?
O1S C2S 1.360(16) . yes
O2S C2S 1.245(14) . yes
O2S C3S 1.438(14) . yes
C1S C2S 1.574(9) . yes
C1S H1SA 0.9800 . ?
C1S H1SB 0.9800 . ?
C1S H1SC 0.9800 . ?
C3S C3S 1.51(2) 5_676 yes
C3S C4S 1.485(15) . yes
C3S H3SA 1.0200 . ?
C3S H3SB 0.9603 . ?
C4S C3S 1.485(15) 5_676 yes
C4S H4SA 0.9575 . ?
C4S H4SB 0.9805 . ?
C4S H4SC 0.9993 . ?
O21S C22S 1.63(6) . yes
O22S C23S 1.59(2) . yes
O22S C22S 1.87(5) . yes
O22S C23S 1.79(2) 6_766 yes
O22S O22S 1.79(2) 6_766 yes
C21S C22S 1.545(10) . yes
C21S H21A 0.9800 . ?
C21S H21B 0.9800 . ?
C21S H21C 0.9800 . ?
C23S C24S 1.23(2) . yes
C23S C23S 1.83(4) 6_766 yes
C23S O22S 1.79(2) 6_766 yes
C23S H23D 0.9443 . ?
C23S H23E 0.8379 . ?
C24S C23S 1.23(2) 6_766 yes
C24S H24A 1.0567 . ?
C24S H24B 0.9303 . ?
C24S H24C 1.0045 . ?

loop_
_geom_hbond_atom_site_label_D
_geom_hbond_atom_site_label_H
_geom_hbond_atom_site_label_A
_geom_hbond_distance_DH
_geom_hbond_distance_HA
_geom_hbond_distance_DA
_geom_hbond_angle_DHA
_geom_hbond_site_symmetry_A
O2 H2O O4 0.84 2.10 2.912(2) 162.2 5_566
